data_9004205
loop_
_publ_author_name
'Harris, D. C.'
'Hoskins, B. F.'
'Grey, I. E.'
'Criddle, A. J.'
'Stanley, C. J.'

_publ_section_title
;
 Hemloite (As,Sb)2(Ti,V,Fe,Al)12O23OH: A new mineral from the Hemlo gold
 deposit, Hemlo, Ontario, and its crystal structure
;
_journal_name_full 'The Canadian Mineralogist'
_journal_page_first 427
_journal_page_last 440
_journal_volume 27
_journal_year 1989
_chemical_compound_source 'Hemlo gold deposit, Hemlo, Ontario, Canada'
_chemical_formula_sum 'Al0.32 As1.474 Fe4 O24 Sb0.47 Ti5.58 V2.1'
_chemical_name_mineral Hemloite
_space_group_IT_number 2
_symmetry_space_group_name_Hall '-P 1'
_symmetry_space_group_name_H-M 'P -1'
_cell_angle_alpha 89.06
_cell_angle_beta 104.32
_cell_angle_gamma 84.97
_cell_formula_units_Z 2
_cell_length_a 7.158
_cell_length_b 7.552
_cell_length_c 16.014
_cell_volume 834.894
_database_code_amcsd 0005230
_exptl_crystal_density_diffrn 4.606
_cod_original_formula_sum 'Sb.47 As1.474 Fe4 Ti5.58 Al.32 V2.1 O24'
_cod_database_code 9004205

loop_
_space_group_symop_operation_xyz
x,y,z
-x,-y,-z

loop_
_atom_site_aniso_label
_atom_site_aniso_U_11
_atom_site_aniso_U_22
_atom_site_aniso_U_33
_atom_site_aniso_U_12
_atom_site_aniso_U_13
_atom_site_aniso_U_23
Sb1 0.00710 0.00830 0.02400 -0.00060 -0.00070 -0.00850
As1 0.00710 0.00830 0.02400 -0.00060 0.00070 -0.00850
As2 0.00700 0.00740 0.02060 -0.00100 0.00070 -0.00610
As3 0.00730 0.00620 0.00930 -0.00300 0.00480 -0.00140
FeM1 0.00410 0.00360 0.00390 -0.00140 0.00170 0.00030
TiM2 0.01170 0.00890 0.01080 -0.00210 0.00490 -0.00080
AlM2 0.01170 0.00890 0.01080 -0.00210 0.00490 -0.00080
FeM3 0.00560 0.00440 0.00490 -0.00130 0.00310 0.00010
FeM4 0.00450 0.00320 0.00370 -0.00130 0.00260 0.00040
TiM5 0.00760 0.00600 0.00780 -0.00220 0.00460 0.00060
VM5 0.00760 0.00600 0.00780 -0.00220 0.00460 0.00060
TiM6 0.00740 0.00580 0.00740 -0.00290 0.00360 -0.00090
VM6 0.00740 0.00580 0.00740 -0.00290 0.00360 -0.00090
TiM7 0.00720 0.00540 0.00630 -0.00100 0.00360 0.00000
VM7 0.00720 0.00540 0.00630 -0.00100 0.00360 0.00000
TiM8 0.00840 0.00650 0.00820 -0.00250 0.00400 -0.00080
VM8 0.00840 0.00650 0.00820 -0.00250 0.00400 -0.00080
FeM9 0.00350 0.00140 0.00400 -0.00060 0.00290 0.00030
TiM10 0.00830 0.00610 0.00720 -0.00060 0.00380 0.00010
VM10 0.00830 0.00610 0.00720 -0.00060 0.00380 0.00010
TiM11 0.00750 0.00580 0.00660 -0.00290 0.00310 0.00000
VM11 0.00750 0.00580 0.00660 -0.00290 0.00310 0.00000
TiM12 0.00770 0.00550 0.00600 -0.00060 0.00460 0.00000
VM12 0.00770 0.00550 0.00600 -0.00060 0.00460 0.00000
O1 0.01100 0.00700 0.01200 -0.00200 0.00500 -0.00200
O2 0.01100 0.01000 0.01500 -0.00300 0.00800 -0.00800
O3 0.01000 0.00600 0.01000 -0.00200 0.00400 0.00000
O4 0.01000 0.00900 0.00700 -0.00100 0.00100 -0.00200
O5 0.01500 0.00700 0.01200 -0.00100 0.00500 -0.00300
O6 0.01300 0.00600 0.01200 -0.00100 0.00300 -0.00100
O7 0.01200 0.00600 0.01200 -0.00100 0.00500 -0.00200
O8 0.01300 0.00700 0.01200 -0.00300 0.00800 -0.00200
O9 0.00900 0.01200 0.00800 -0.00100 0.00600 0.00000
O10 0.00900 0.00600 0.01000 -0.00300 0.00400 0.00000
O11 0.00800 0.00700 0.00800 0.00100 0.00400 0.00100
O12 0.01200 0.00600 0.01000 -0.00300 0.00500 -0.00100
O13 0.01100 0.00900 0.00800 -0.00200 0.00300 -0.00100
O14 0.01100 0.00500 0.01000 -0.00300 0.00300 0.00000
O15 0.01400 0.00800 0.00600 -0.00400 0.00600 -0.00300
O16 0.01100 0.00700 0.01200 -0.00200 0.00800 -0.00300
O17 0.00900 0.00800 0.00800 -0.00200 0.00200 -0.00100
O18 0.00900 0.00800 0.00700 0.00000 0.00300 0.00000
O19 0.01100 0.00900 0.01700 -0.00100 0.00700 -0.00300
O20 0.01100 0.01100 0.01300 -0.00200 0.00400 -0.00300
O21 0.00800 0.00700 0.01100 -0.00200 0.00500 -0.00100
O22 0.01000 0.00600 0.00800 0.00100 0.00500 0.00200
O23 0.01100 0.00600 0.01300 -0.00500 0.00400 0.00100
O24 0.00900 0.00700 0.01100 0.00000 0.00200 -0.00400

loop_
_atom_site_label
_atom_site_fract_x
_atom_site_fract_y
_atom_site_fract_z
_atom_site_occupancy
_atom_site_type_symbol
_atom_site_attached_hydrogens
Sb1 0.58105 0.27632 -0.36243 0.47000 Sb 0
As1 0.58105 0.27632 -0.36243 0.47400 As 0
As2 0.58460 0.05800 -0.07240 0.68500 As 0
As3 0.41350 0.16900 -0.21580 0.31500 As 0
FeM1 0.00050 -0.21310 -0.03530 1.00000 Fe 0
TiM2 -0.00180 0.11420 -0.14730 0.68000 Ti 0
AlM2 -0.00180 0.11420 -0.14730 0.32000 Al 0
FeM3 0.00160 0.01420 -0.33160 1.00000 Fe 0
FeM4 0.00570 0.44010 -0.25930 1.00000 Fe 0
TiM5 0.00390 0.33960 -0.44840 0.70000 Ti 0
VM5 0.00390 0.33960 -0.44840 0.30000 V 0
TiM6 0.31390 0.41980 -0.05410 0.70000 Ti 0
VM6 0.31390 0.41980 -0.05410 0.30000 V 0
TiM7 0.31540 0.75200 -0.16480 0.70000 Ti 0
VM7 0.31540 0.75200 -0.16480 0.30000 V 0
TiM8 0.31430 0.64890 -0.34970 0.70000 Ti 0
VM8 0.31430 0.64890 -0.34970 0.30000 V 0
FeM9 0.31150 0.97290 -0.46380 1.00000 Fe 0
TiM10 0.68520 0.47710 -0.12980 0.70000 Ti 0
VM10 0.68520 0.47710 -0.12980 0.30000 V 0
TiM11 0.68470 0.81230 -0.23880 0.70000 Ti 0
VM11 0.68470 0.81230 -0.23880 0.30000 V 0
TiM12 0.68940 0.70270 -0.41630 0.70000 Ti 0
VM12 0.68940 0.70270 -0.41630 0.30000 V 0
O1 -0.15890 -0.23570 0.05220 1.00000 O 0
O2 -0.15140 0.04990 -0.06480 1.00000 O 0
O3 -0.17970 -0.30890 -0.12920 1.00000 O 0
O4 0.17850 -0.41830 0.01050 1.00000 O 0
O5 0.15950 -0.11130 -0.10890 1.00000 O 0
O6 -0.16250 0.34070 -0.18710 1.00000 O 0
O7 -0.15730 -0.00560 -0.24400 1.00000 O 0
O8 0.14590 0.17790 -0.23200 1.00000 O 0
O9 -0.15430 0.27810 -0.36200 1.00000 O 0
O10 -0.18160 -0.07760 -0.42070 1.00000 O 0
O11 0.18130 -0.18510 -0.28500 1.00000 O 0
O12 0.15010 0.11670 -0.40580 1.00000 O 0
O13 -0.16950 0.64740 -0.29940 1.00000 O 0
O14 0.18210 0.53660 -0.16300 1.00000 O 0
O15 0.16310 0.46340 -0.34560 1.00000 O 0
O16 -0.15430 0.57570 -0.47700 1.00000 O 0
O17 -0.17870 0.24090 -0.54210 1.00000 O 0
O18 0.50070 0.62070 -0.06220 1.00000 O 0
O19 0.50160 0.28410 -0.11720 1.00000 O 0
O20 0.50350 0.94370 -0.17350 1.00000 O 0
O21 0.49990 0.61000 -0.22940 1.00000 O 0
O22 0.50210 0.84780 -0.35600 1.00000 O 0
O23 0.51260 0.51440 -0.40130 1.00000 O 0
O24 0.50310 0.82390 -0.52600 1.00000 O 0

loop_
_cod_changelog_entry_id
_cod_changelog_entry_author
_cod_changelog_entry_date
_cod_changelog_entry_text
1
;cod-tools version 3.8.0
Id: cif_guess_AMCSD_atom_types 9581 2023-05-17 12:35:41Z saulius
;
2023-05-23T09:14:14+03:00
;Derived atom types and hydrogen counts
from atom names that follow the AMCSD naming convention
(Wat == water, O-H == hydroxyl).
;

loop_
_cod_related_entry_id
_cod_related_entry_database
_cod_related_entry_code
1 AMCSD 0005230
